data_7205692
loop_
_publ_author_name
'Lenthall, Joseph T.'
'Foster, Jonathan A.'
'Anderson, Kirsty M.'
'Probert, Michael R.'
'Howard, Judith A. K.'
'Steed, Jonathan W.'

_publ_section_title
;
 Hydrogen bonding interactions with the thiocarbonyl \p-system
;
_journal_issue 9
_journal_name_full CrystEngComm
_journal_page_first 3202
_journal_paper_doi 10.1039/c0ce00680g
_journal_volume 13
_journal_year 2011
_chemical_formula_moiety 'C11 H17 N3 S'
_chemical_formula_sum 'C11 H17 N3 S'
_chemical_formula_weight 223.34
_chemical_name_systematic
;
?
;
_space_group_IT_number 14
_symmetry_cell_setting monoclinic
_symmetry_space_group_name_Hall '-P 2yn'
_symmetry_space_group_name_H-M 'P 1 21/n 1'
_atom_sites_solution_hydrogens geom
_atom_sites_solution_primary direct
_atom_sites_solution_secondary difmap
_audit_creation_method SHELXL-97
_cell_angle_alpha 90.00
_cell_angle_beta 109.7120(10)
_cell_angle_gamma 90.00
_cell_formula_units_Z 4
_cell_length_a 10.6285(4)
_cell_length_b 9.7517(4)
_cell_length_c 12.8232(5)
_cell_measurement_temperature 120(2)
_cell_volume 1251.19(9)
_computing_cell_refinement SMART
_computing_data_collection SMART
_computing_data_reduction SAINT
_computing_molecular_graphics XP
_computing_publication_material XP
_computing_structure_refinement 'SHELXL-97 (Sheldrick, 1997)'
_computing_structure_solution 'SHELXS-97 (Sheldrick, 1990)'
_diffrn_ambient_temperature 120(2)
_diffrn_measured_fraction_theta_full 0.917
_diffrn_measured_fraction_theta_max 0.917
_diffrn_measurement_device_type 'SMART 1k'
_diffrn_radiation_monochromator graphite
_diffrn_radiation_source 'fine-focus sealed tube'
_diffrn_radiation_type MoK\a
_diffrn_radiation_wavelength 0.71073
_diffrn_reflns_av_R_equivalents 0.0598
_diffrn_reflns_av_sigmaI/netI 0.0428
_diffrn_reflns_limit_h_max 14
_diffrn_reflns_limit_h_min -14
_diffrn_reflns_limit_k_max 13
_diffrn_reflns_limit_k_min -13
_diffrn_reflns_limit_l_max 17
_diffrn_reflns_limit_l_min -18
_diffrn_reflns_number 11735
_diffrn_reflns_theta_full 30.42
_diffrn_reflns_theta_max 30.42
_diffrn_reflns_theta_min 2.16
_exptl_absorpt_coefficient_mu 0.233
_exptl_absorpt_correction_T_max 0.959
_exptl_absorpt_correction_T_min 0.948
_exptl_absorpt_correction_type multi-scan
_exptl_absorpt_process_details SADABS
_exptl_crystal_colour colourless
_exptl_crystal_density_diffrn 1.186
_exptl_crystal_density_method 'not measured'
_exptl_crystal_description block
_exptl_crystal_F_000 480
_exptl_crystal_size_max 0.39
_exptl_crystal_size_mid 0.19
_exptl_crystal_size_min 0.18
_refine_diff_density_max 0.331
_refine_diff_density_min -0.319
_refine_diff_density_rms 0.050
_refine_ls_extinction_method none
_refine_ls_goodness_of_fit_ref 1.042
_refine_ls_hydrogen_treatment mixed
_refine_ls_matrix_type full
_refine_ls_number_parameters 144
_refine_ls_number_reflns 3477
_refine_ls_number_restraints 0
_refine_ls_restrained_S_all 1.042
_refine_ls_R_factor_all 0.0494
_refine_ls_R_factor_gt 0.0373
_refine_ls_shift/su_max 0.001
_refine_ls_shift/su_mean 0.000
_refine_ls_structure_factor_coef Fsqd
_refine_ls_weighting_details 'calc w=1/[\s^2^(Fo^2^)+(0.0427P)^2^+0.3752P] where P=(Fo^2^+2Fc^2^)/3'
_refine_ls_weighting_scheme calc
_refine_ls_wR_factor_gt 0.0922
_refine_ls_wR_factor_ref 0.0982
_reflns_number_gt 2825
_reflns_number_total 3477
_reflns_threshold_expression >2sigma(I)
_cod_data_source_file c0ce00680g.txt
_cod_data_source_block 06srv197
_cod_depositor_comments
;
The following automatic conversions were performed:
'_symmetry_cell_setting' value 'Monoclinic' changed to 'monoclinic'
according to '/home/saulius/struct/CIF-dictionaries/cif_core.dic'
dictionary named 'cif_core.dic' version 2.4.1 from 2010-06-29.

Automatic conversion script
Id: cif_fix_enum 1555 2011-01-17 13:19:09Z saulius 
;
_cod_original_sg_symbol_H-M P21/n
_cod_database_code 7205692

loop_
_symmetry_equiv_pos_as_xyz
'x, y, z'
'-x+1/2, y+1/2, -z+1/2'
'-x, -y, -z'
'x-1/2, -y-1/2, z-1/2'

loop_
_atom_site_label
_atom_site_type_symbol
_atom_site_fract_x
_atom_site_fract_y
_atom_site_fract_z
_atom_site_U_iso_or_equiv
_atom_site_adp_type
_atom_site_occupancy
_atom_site_symmetry_multiplicity
_atom_site_calc_flag
_atom_site_refinement_flags
_atom_site_disorder_assembly
_atom_site_disorder_group
S1 S 0.34849(3) 0.90144(3) 0.06016(3) 0.02076(10) Uani 1 1 d . . .
N1 N 0.60786(10) 0.85756(11) 0.11123(9) 0.0197(2) Uani 1 1 d . . .
H1N H 0.6063 0.9365 0.0776 0.024 Uiso 1 1 calc R . .
N2 N 0.50344(11) 0.70530(11) 0.19046(10) 0.0223(2) Uani 1 1 d . . .
H2N H 0.5828 0.6663 0.2129 0.027 Uiso 1 1 calc R . .
N3 N 0.77433(15) 0.84851(16) 0.33966(11) 0.0355(3) Uani 1 1 d . . .
C1 C 0.73142(12) 0.78342(12) 0.14731(10) 0.0182(2) Uani 1 1 d . . .
C2 C 0.77600(13) 0.72130(14) 0.06879(11) 0.0233(3) Uani 1 1 d . . .
H2 H 0.7249 0.7300 -0.0076 0.028 Uiso 1 1 calc R . .
C3 C 0.89406(14) 0.64670(15) 0.10018(12) 0.0276(3) Uani 1 1 d . . .
H3 H 0.9256 0.6070 0.0460 0.033 Uiso 1 1 calc R . .
C4 C 0.96544(13) 0.63110(14) 0.21242(12) 0.0251(3) Uani 1 1 d . . .
H4 H 1.0442 0.5766 0.2351 0.030 Uiso 1 1 calc R . .
C5 C 0.92326(13) 0.69369(14) 0.29106(11) 0.0246(3) Uani 1 1 d . . .
H5 H 0.9734 0.6814 0.3673 0.030 Uiso 1 1 calc R . .
C6 C 0.80767(13) 0.77538(13) 0.26091(11) 0.0214(3) Uani 1 1 d . . .
C7 C 0.49304(12) 0.81499(12) 0.12512(10) 0.0176(2) Uani 1 1 d . . .
C8 C 0.40322(13) 0.63870(13) 0.23120(11) 0.0208(3) Uani 1 1 d . . .
C9 C 0.29245(16) 0.57360(16) 0.13491(13) 0.0328(3) Uani 1 1 d . . .
H9A H 0.2436 0.6455 0.0838 0.049 Uiso 1 1 calc R . .
H9B H 0.2308 0.5240 0.1635 0.049 Uiso 1 1 calc R . .
H9C H 0.3319 0.5096 0.0957 0.049 Uiso 1 1 calc R . .
C10 C 0.34572(16) 0.74034(15) 0.29325(12) 0.0303(3) Uani 1 1 d . . .
H10A H 0.4185 0.7806 0.3546 0.045 Uiso 1 1 calc R . .
H10B H 0.2835 0.6927 0.3225 0.045 Uiso 1 1 calc R . .
H10C H 0.2982 0.8131 0.2426 0.045 Uiso 1 1 calc R . .
C11 C 0.48098(16) 0.52821(16) 0.31223(14) 0.0353(4) Uani 1 1 d . . .
H11A H 0.5518 0.5714 0.3734 0.053 Uiso 1 1 calc R . .
H11B H 0.5209 0.4639 0.2736 0.053 Uiso 1 1 calc R . .
H11C H 0.4201 0.4786 0.3416 0.053 Uiso 1 1 calc R . .
H3N H 0.801(2) 0.814(2) 0.4081(19) 0.051(6) Uiso 1 1 d . . .
H4N H 0.704(2) 0.8971(19) 0.3193(15) 0.035(5) Uiso 1 1 d . . .

loop_
_atom_site_aniso_label
_atom_site_aniso_U_11
_atom_site_aniso_U_22
_atom_site_aniso_U_33
_atom_site_aniso_U_23
_atom_site_aniso_U_13
_atom_site_aniso_U_12
S1 0.01679(16) 0.02006(15) 0.02312(16) 0.00464(11) 0.00368(12) 0.00038(11)
N1 0.0181(5) 0.0180(5) 0.0220(5) 0.0063(4) 0.0054(4) -0.0002(4)
N2 0.0187(5) 0.0186(5) 0.0320(6) 0.0082(4) 0.0119(5) 0.0029(4)
N3 0.0365(8) 0.0459(8) 0.0208(6) -0.0021(6) 0.0052(5) 0.0161(6)
C1 0.0159(5) 0.0182(5) 0.0199(6) 0.0037(4) 0.0052(5) -0.0011(4)
C2 0.0229(6) 0.0274(6) 0.0197(6) 0.0022(5) 0.0074(5) -0.0014(5)
C3 0.0275(7) 0.0314(7) 0.0277(7) 0.0005(6) 0.0145(6) 0.0029(6)
C4 0.0189(6) 0.0252(6) 0.0323(7) 0.0068(5) 0.0099(5) 0.0025(5)
C5 0.0207(6) 0.0280(6) 0.0224(6) 0.0058(5) 0.0036(5) 0.0005(5)
C6 0.0218(6) 0.0224(6) 0.0194(6) 0.0017(5) 0.0061(5) -0.0008(5)
C7 0.0189(6) 0.0152(5) 0.0180(5) -0.0003(4) 0.0052(5) -0.0011(4)
C8 0.0223(6) 0.0173(5) 0.0267(6) 0.0025(5) 0.0136(5) 0.0000(5)
C9 0.0399(8) 0.0278(7) 0.0338(8) -0.0056(6) 0.0165(7) -0.0151(6)
C10 0.0408(8) 0.0275(7) 0.0289(7) -0.0008(5) 0.0199(7) 0.0046(6)
C11 0.0344(8) 0.0283(7) 0.0486(9) 0.0189(7) 0.0211(7) 0.0065(6)

loop_
_atom_type_symbol
_atom_type_description
_atom_type_scat_dispersion_real
_atom_type_scat_dispersion_imag
_atom_type_scat_source
C C 0.0033 0.0016 'International Tables Vol C Tables 4.2.6.8 and 6.1.1.4'
H H 0.0000 0.0000 'International Tables Vol C Tables 4.2.6.8 and 6.1.1.4'
N N 0.0061 0.0033 'International Tables Vol C Tables 4.2.6.8 and 6.1.1.4'
S S 0.1246 0.1234 'International Tables Vol C Tables 4.2.6.8 and 6.1.1.4'

loop_
_geom_angle_atom_site_label_1
_geom_angle_atom_site_label_2
_geom_angle_atom_site_label_3
_geom_angle
_geom_angle_site_symmetry_1
_geom_angle_site_symmetry_3
_geom_angle_publ_flag
C7 N1 C1 124.79(10) . . ?
C7 N1 H1N 117.6 . . ?
C1 N1 H1N 117.6 . . ?
C7 N2 C8 130.65(11) . . ?
C7 N2 H2N 114.7 . . ?
C8 N2 H2N 114.7 . . ?
C6 N3 H3N 116.8(13) . . ?
C6 N3 H4N 118.9(12) . . ?
H3N N3 H4N 117.9(18) . . ?
C2 C1 C6 120.48(12) . . ?
C2 C1 N1 119.08(11) . . ?
C6 C1 N1 120.44(11) . . ?
C3 C2 C1 120.99(12) . . ?
C3 C2 H2 119.5 . . ?
C1 C2 H2 119.5 . . ?
C2 C3 C4 118.81(13) . . ?
C2 C3 H3 120.6 . . ?
C4 C3 H3 120.6 . . ?
C5 C4 C3 120.72(13) . . ?
C5 C4 H4 119.6 . . ?
C3 C4 H4 119.6 . . ?
C4 C5 C6 121.36(12) . . ?
C4 C5 H5 119.3 . . ?
C6 C5 H5 119.3 . . ?
N3 C6 C5 120.63(12) . . ?
N3 C6 C1 121.90(12) . . ?
C5 C6 C1 117.41(12) . . ?
N2 C7 N1 115.99(11) . . ?
N2 C7 S1 124.84(10) . . ?
N1 C7 S1 119.17(9) . . ?
N2 C8 C10 111.18(11) . . ?
N2 C8 C9 110.26(11) . . ?
C10 C8 C9 110.93(12) . . ?
N2 C8 C11 105.04(11) . . ?
C10 C8 C11 108.87(12) . . ?
C9 C8 C11 110.40(12) . . ?
C8 C9 H9A 109.5 . . ?
C8 C9 H9B 109.5 . . ?
H9A C9 H9B 109.5 . . ?
C8 C9 H9C 109.5 . . ?
H9A C9 H9C 109.5 . . ?
H9B C9 H9C 109.5 . . ?
C8 C10 H10A 109.5 . . ?
C8 C10 H10B 109.5 . . ?
H10A C10 H10B 109.5 . . ?
C8 C10 H10C 109.5 . . ?
H10A C10 H10C 109.5 . . ?
H10B C10 H10C 109.5 . . ?
C8 C11 H11A 109.5 . . ?
C8 C11 H11B 109.5 . . ?
H11A C11 H11B 109.5 . . ?
C8 C11 H11C 109.5 . . ?
H11A C11 H11C 109.5 . . ?
H11B C11 H11C 109.5 . . ?

loop_
_geom_bond_atom_site_label_1
_geom_bond_atom_site_label_2
_geom_bond_distance
_geom_bond_site_symmetry_2
_geom_bond_publ_flag
S1 C7 1.7034(13) . ?
N1 C7 1.3564(16) . ?
N1 C1 1.4323(16) . ?
N1 H1N 0.8800 . ?
N2 C7 1.3402(15) . ?
N2 C8 1.4848(16) . ?
N2 H2N 0.8800 . ?
N3 C6 1.3767(18) . ?
N3 H3N 0.89(2) . ?
N3 H4N 0.85(2) . ?
C1 C2 1.3882(18) . ?
C1 C6 1.4101(17) . ?
C2 C3 1.3874(19) . ?
C2 H2 0.9500 . ?
C3 C4 1.391(2) . ?
C3 H3 0.9500 . ?
C4 C5 1.377(2) . ?
C4 H4 0.9500 . ?
C5 C6 1.4047(18) . ?
C5 H5 0.9500 . ?
C8 C10 1.5222(18) . ?
C8 C9 1.527(2) . ?
C8 C11 1.5311(19) . ?
C9 H9A 0.9800 . ?
C9 H9B 0.9800 . ?
C9 H9C 0.9800 . ?
C10 H10A 0.9800 . ?
C10 H10B 0.9800 . ?
C10 H10C 0.9800 . ?
C11 H11A 0.9800 . ?
C11 H11B 0.9800 . ?
C11 H11C 0.9800 . ?

loop_
_cod_related_entry_id
_cod_related_entry_database
_cod_related_entry_code
1 ChemSpider 30653757
